data_4343798
loop_
_publ_author_name
'Schultz, A.J.'
'Williams, J.M.'
'Miro, N.D.'
'MacDiarmid, A.G.'
'Heeger, A.J.'

_publ_section_title
;
 A neutron diffraction investigation of the crystal and molecular
 structure of the anisotropic superconductor Hg3 As F6
;
_journal_name_full 'Inorganic Chemistry'
_journal_page_first 646
_journal_page_last 649
_journal_volume 17
_journal_year 1978
_chemical_formula_sum 'As0.94 F5.64 Hg2.8'
_chemical_name_systematic 'Hg2.80 (As F6)0.94'
_space_group_IT_number 141
_symmetry_space_group_name_Hall '-I 4bd 2'
_symmetry_space_group_name_H-M 'I 41/a m d :2'
_cell_angle_alpha 90
_cell_angle_beta 90
_cell_angle_gamma 90
_cell_formula_units_Z 4
_cell_length_a 7.549
_cell_length_b 7.549
_cell_length_c 12.39
_cell_volume 706.074
_citation_journal_id_ASTM INOCAJ
_cod_data_source_file Schultz_INOCAJ_1978_1511.cif
_cod_data_source_block As0.94F5.64Hg2.8
_cod_original_cell_volume 706.0739
_cod_database_code 4343798

loop_
_symmetry_equiv_pos_as_xyz
x,y,z
-y+1/4,x+3/4,z+1/4
-x+1/2,-y,z+1/2
y+1/4,-x+1/4,z+3/4
x,-y,-z
y+1/4,x+3/4,-z+1/4
-x+1/2,y,-z+1/2
-y+1/4,-x+1/4,-z+3/4
-x,-y,-z
y-1/4,-x-3/4,-z-1/4
x-1/2,y,-z-1/2
-y-1/4,x-1/4,-z-3/4
-x,y,z
-y-1/4,-x-3/4,z-1/4
x-1/2,-y,z-1/2
y-1/4,x-1/4,z-3/4
x+1/2,y+1/2,z+1/2
-y+3/4,x+5/4,z+3/4
-x+1,-y+1/2,z+1
y+3/4,-x+3/4,z+5/4
x+1/2,-y+1/2,-z+1/2
y+3/4,x+5/4,-z+3/4
-x+1,y+1/2,-z+1
-y+3/4,-x+3/4,-z+5/4
-x+1/2,-y+1/2,-z+1/2
y+1/4,-x-1/4,-z+1/4
x,y+1/2,-z
-y+1/4,x+1/4,-z-1/4
-x+1/2,y+1/2,z+1/2
-y+1/4,-x-1/4,z+1/4
x,-y+1/2,z
y+1/4,x+1/4,z-1/4

loop_
_atom_site_label
_atom_site_type_symbol
_atom_site_fract_x
_atom_site_fract_y
_atom_site_fract_z
_atom_site_occupancy
_atom_site_U_iso_or_equiv
Hg5 Hg 0 0.25 0.0059 0.175 0.0
F2 F-1 0.6611 0.9111 0.875 0.94 0.0
As1 As+5 0 0.25 0.375 0.94 0.0
Hg1 Hg 0 0 0 0.175 0.0
F1 F-1 0 0.25 0.2377 0.94 0.0
Hg4 Hg 0 0.1864 0.0046 0.175 0.0
Hg3 Hg 0 0.121 0.0031 0.175 0.0
Hg2 Hg 0 0.062 0.0006 0.175 0.0
